data_4517158
loop_
_publ_author_name
'Wang, Liangying'
'Cai, Xinyi'
'Li, BinBin'
'Li, Mengke'
'Wang, Zhiheng'
'Gan, Lin'
'Qiao, Zhenyang'
'Xie, Wentao'
'Liang, Qiumin'
'Zheng, Nan'
'Liu, Kunkun'
'Su, Shi-Jian'

_publ_section_title
;
 Achieving Enhanced Thermally Activated Delayed Fluorescence Rates and
 Shortened Exciton Lifetimes by Constructing Intramolecular Hydrogen
 Bonding Channels.
;
_journal_name_full 'ACS applied materials &amp; interfaces'
_journal_paper_doi 10.1021/acsami.9b16073
_journal_year 2019
_chemical_formula_moiety 'C65 H63 N3 O'
_chemical_formula_sum 'C65 H63 N3 O'
_chemical_formula_weight 902.18
_chemical_name_common BP-CDTC
_chemical_name_systematic Phenyl(4-(3,3'',6,6''-tetra-tert-butyl-9'H-[9,3':6',9''-tercarbazol]-9'-yl)phenyl)methanone
_space_group_crystal_system monoclinic
_space_group_IT_number 4
_space_group_name_Hall 'P 2yb'
_space_group_name_H-M_alt 'P 1 21 1'
_atom_sites_solution_hydrogens geom
_atom_sites_solution_primary dual
_audit_block_doi 10.5517/ccdc.csd.cc23f5yp
_audit_creation_date 2018-09-30
_audit_creation_method
;
Olex2 1.2
(compiled 2018.05.29 svn.r3508 for OlexSys, GUI svn.r5506)
;
_audit_update_record
;
2019-08-24 deposited with the CCDC.	2019-10-16 downloaded from the CCDC.
;
_cell_angle_alpha 90
_cell_angle_beta 93.243(4)
_cell_angle_gamma 90
_cell_formula_units_Z 4
_cell_length_a 11.8211(5)
_cell_length_b 11.4458(5)
_cell_length_c 38.5705(16)
_cell_measurement_reflns_used 6045
_cell_measurement_temperature 102.5(10)
_cell_measurement_theta_max 73.5620
_cell_measurement_theta_min 2.3360
_cell_volume 5210.3(4)
_computing_cell_refinement 'CrysAlisPro 1.171.39.44a (Rigaku OD, 2018)'
_computing_data_collection 'CrysAlisPro 1.171.39.44a (Rigaku OD, 2018)'
_computing_data_reduction 'CrysAlisPro 1.171.39.44a (Rigaku OD, 2018)'
_computing_molecular_graphics 'Olex2 (Dolomanov et al., 2009)'
_computing_publication_material 'Olex2 (Dolomanov et al., 2009)'
_computing_structure_refinement 'ShelXL (Sheldrick, 2015)'
_computing_structure_solution 'ShelXT (Sheldrick, 2015)'
_diffrn_ambient_environment N~2~
_diffrn_ambient_temperature 102.5(10)
_diffrn_detector 'CCD plate'
_diffrn_measured_fraction_theta_full 0.998
_diffrn_measured_fraction_theta_max 0.998
_diffrn_measurement_details
;
List of Runs (angles in degrees, time in seconds):

  # Type    Start    End  Width  t~exp~   \w     \q     \k     \f   Frames
#--------------------------------------------------------------------------
  1  \w    -83.00 -52.00   0.50    7.00    --    0.00 -19.00  30.00   62
  2  \w    -47.00   9.00   0.50    7.00    --    0.00 -19.00  30.00  112
  3  \w    -50.00  14.00   0.50   28.00    --    5.00 -57.00-150.00  128
  4  \w    -39.00  17.00   0.50   28.00    --    5.00 -19.00 -90.00  112
  5  \w   -105.00  -9.00   0.50   28.00    --  -98.80  72.00  60.00  192
  6  \w   -169.00-104.00   0.50   28.00    --  -98.80 -38.00-150.00  130
  7  \w   -160.00 -85.00   0.50   28.00    --  -98.80 -38.00-180.00  150
  8  \w   -179.00-153.00   0.50   28.00    --  -98.80 -41.00 120.00   52
  9  \w    -79.00  -9.00   0.50   28.00    --  -98.80  57.00   0.00  140
 10  \w   -121.00 -86.00   0.50   28.00    --  -98.80 -41.00 120.00   70
 11  \w   -110.00 -10.00   0.50   28.00    --  -98.80  38.00   0.00  200
 12  \w   -185.00 -88.00   0.50   28.00    --  -98.80 -57.00 -90.00  194
 13  \w   -111.00 -85.00   0.50   28.00    --  -98.80 -38.00   0.00   52
 14  \w   -124.00 -97.00   0.50   28.00    --  -98.80 -57.00-120.00   54
;
_diffrn_measurement_device 'four-circle diffractometer'
_diffrn_measurement_device_type 'XtaLAB AFC12 (RCD3): Kappa single'
_diffrn_measurement_method '\w scans'
_diffrn_orient_matrix_type 'CrysAlisPro convention (1999,Acta A55,543-557)'
_diffrn_orient_matrix_UB_11 0.0118632000
_diffrn_orient_matrix_UB_12 -0.1158228000
_diffrn_orient_matrix_UB_13 -0.0197838000
_diffrn_orient_matrix_UB_21 -0.1297033000
_diffrn_orient_matrix_UB_22 -0.0067413000
_diffrn_orient_matrix_UB_23 -0.0060174000
_diffrn_orient_matrix_UB_31 0.0072898000
_diffrn_orient_matrix_UB_32 0.0683816000
_diffrn_orient_matrix_UB_33 -0.0342512000
_diffrn_radiation_monochromator mirror
_diffrn_radiation_probe x-ray
_diffrn_radiation_type CuK\a
_diffrn_radiation_wavelength 1.54184
_diffrn_reflns_av_R_equivalents 0.0597
_diffrn_reflns_av_unetI/netI 0.0862
_diffrn_reflns_Laue_measured_fraction_full 0.998
_diffrn_reflns_Laue_measured_fraction_max 0.998
_diffrn_reflns_limit_h_max 14
_diffrn_reflns_limit_h_min -14
_diffrn_reflns_limit_k_max 10
_diffrn_reflns_limit_k_min -13
_diffrn_reflns_limit_l_max 42
_diffrn_reflns_limit_l_min -46
_diffrn_reflns_number 26932
_diffrn_reflns_point_group_measured_fraction_full 0.799
_diffrn_reflns_point_group_measured_fraction_max 0.799
_diffrn_reflns_theta_full 67.075
_diffrn_reflns_theta_max 67.075
_diffrn_reflns_theta_min 3.745
_diffrn_source 'Rotating-anode X-ray tube (dual wavelength)'
_diffrn_source_type 'Rigaku (Cu) X-ray DW Source'
_exptl_absorpt_coefficient_mu 0.515
_exptl_absorpt_correction_T_max 1.00000
_exptl_absorpt_correction_T_min 0.61795
_exptl_absorpt_correction_type multi-scan
_exptl_absorpt_process_details
;
CrysAlisPro 1.171.39.44a (Rigaku Oxford Diffraction, 2018)
Empirical absorption correction using spherical harmonics,
 implemented in SCALE3 ABSPACK scaling algorithm.
;
_exptl_crystal_colour white
_exptl_crystal_density_diffrn 1.150
_exptl_crystal_description block
_exptl_crystal_F_000 1928
_exptl_crystal_size_max 0.05
_exptl_crystal_size_mid 0.04
_exptl_crystal_size_min 0.03
_refine_diff_density_max 0.612
_refine_diff_density_min -0.530
_refine_diff_density_rms 0.102
_refine_ls_abs_structure_details
;
 Refined as an inversion twin.
;
_refine_ls_abs_structure_Flack 0.3(6)
_refine_ls_extinction_method none
_refine_ls_goodness_of_fit_ref 1.075
_refine_ls_hydrogen_treatment constr
_refine_ls_matrix_type full
_refine_ls_number_parameters 1268
_refine_ls_number_reflns 14875
_refine_ls_number_restraints 29
_refine_ls_restrained_S_all 1.076
_refine_ls_R_factor_all 0.1101
_refine_ls_R_factor_gt 0.0970
_refine_ls_shift/su_max 0.001
_refine_ls_shift/su_mean 0.000
_refine_ls_structure_factor_coef Fsqd
_refine_ls_weighting_details 'w=1/[\s^2^(Fo^2^)+(0.2000P)^2^] where P=(Fo^2^+2Fc^2^)/3'
_refine_ls_weighting_scheme calc
_refine_ls_wR_factor_gt 0.2511
_refine_ls_wR_factor_ref 0.2657
_reflns_Friedel_coverage 0.518
_reflns_Friedel_fraction_full 0.577
_reflns_Friedel_fraction_max 0.577
_reflns_number_gt 12254
_reflns_number_total 14875
_reflns_threshold_expression 'I > 2\s(I)'
_cod_data_source_file am9b16073_si_002.cif
_cod_data_source_block 1_2
_cod_database_code 4517158
_shelx_shelxl_version_number 2018/3
_shelx_space_group_comment
;
The symmetry employed for this shelxl refinement is uniquely defined
by the following loop, which should always be used as a source of
symmetry information in preference to the above space-group names.
They are only intended as comments.
;
_shelx_estimated_absorpt_t_max 0.985
_shelx_estimated_absorpt_t_min 0.975
_reflns_odcompleteness_completeness 99.79
_reflns_odcompleteness_iscentric 1
_reflns_odcompleteness_theta 66.97
_olex2_refinement_description
;
1. Twinned data refinement
 Scales: 0.7(6)
 0.3(6)
2. Fixed Uiso
 At 1.2 times of:
  All C(H) groups
 At 1.5 times of:
  All C(H,H,H) groups
3. Restrained distances
 H01P-H02W
 2 with sigma of 0.02
 C03L-C00R
 1.5 with sigma of 0.03
 C02X-C03L
 1.5 with sigma of 0.01
4. Rigid bond restraints
 O00O, C03L
 with sigma for 1-2 distances of 0.01 and sigma for 1-3 distances of 0.01
5. Uiso/Uaniso restraints and constraints
Uanis(C014) \\sim Ueq: with sigma of 0.001 and sigma for terminal atoms of 0.002
Uanis(C02J) \\sim Ueq, Uanis(C025) \\sim Ueq: with sigma of 0.001 and sigma for
terminal atoms of 0.002
Uanis(C01O) \\sim Ueq: with sigma of 0.001 and sigma for terminal atoms of 0.002
6.a Aromatic/amide H refined with riding coordinates:
 C009(H009), C00A(H00A), C00G(H00G), C00H(H00H), C00J(H00J), C00K(H00K),
 C00M(H00M), C00Q(H00Q), C00V(H00V), C00W(H00W), C00Z(H00Z), C010(H010),
 C011(H011), C017(H017), C019(H019), C01B(H01B), C01C(H01K), C01E(H01O),
 C01I(H01P), C01L(H01L), C01M(H01M), C01N(H01N), C01R(H01R), C01S(H01S),
 C01T(H01T), C01X(H01X), C021(H021), C023(H023), C024(H024), C025(H025),
 C027(H027), C028(H028), C029(H029), C02A(H02Q), C02B(H02R), C02C(H02C),
 C02E(H02E), C02M(H02M), C02N(H02Z), C02O(H02O), C02P(H02), C02Q(H0AA),
 C02R(H1AA), C02S(H2AA), C02U(H02U), C02Y(H3AA), C032(H032), C035(H035),
 C036(H036), C03B(H03J), C03D(H03U), C03F(H03Y), C03G(H03N), C03P(H7AA)
6.b Idealised Me refined as rotating group:
 C016(H01H,H01I,H01J), C01Q(H01A,H01C,H01D), C01Z(H01E,H01F,H01G), C02G(H02S,
 H02T,H02V), C02H(H02A,H02B,H02D), C02J(H02W,H02X,H02Y), C02L(H02F,H02G,H02H),
 C02V(H02I,H02J,H02K), C02Z(H02L,H02N,H02P), C037(H03A,H03B,H03C), C038(H03D,
 H03E,H03F), C03A(H03G,H03H,H03I), C03C(H03K,H03L,H03M), C03E(H03V,H03W,H03X),
 C03J(H03Z,H,HA), C03K(H03,HB,HC), C03M(H4AA,HD,HE), C03N(H5AA,HF,HG),
 C03O(H6AA,HH,HI), C03Q(H03O,H03P,H03Q), C03R(H8AA,HJ,HK), C03S(H03R,H03S,H03T),
  C03T(H9AA,HL,HM), C03U(H0BA,HN,HO)
;
_olex2_submission_special_instructions 'No special instructions were received'
_oxdiff_exptl_absorpt_empirical_details
;
Empirical correction (ABSPACK) includes:
- Absorption correction using spherical harmonics
- Frame scaling
;
_oxdiff_exptl_absorpt_empirical_full_max 1.720
_oxdiff_exptl_absorpt_empirical_full_min 0.531

loop_
_space_group_symop_operation_xyz
'x, y, z'
'-x, y+1/2, -z'

loop_
_atom_site_label
_atom_site_type_symbol
_atom_site_fract_x
_atom_site_fract_y
_atom_site_fract_z
_atom_site_U_iso_or_equiv
_atom_site_adp_type
_atom_site_occupancy
_atom_site_site_symmetry_order
_atom_site_calc_flag
_atom_site_refinement_flags_posn
_atom_site_refinement_flags_adp
N001 N 0.1625(5) 0.6669(6) 0.49066(16) 0.0316(14) Uani 1 1 d . .
N002 N 0.6643(4) 0.3262(6) 0.01066(14) 0.0266(13) Uani 1 1 d . .
N003 N -0.0444(5) 0.4736(5) 0.60239(13) 0.0243(12) Uani 1 1 d . .
O004 O 1.1401(5) 0.1147(7) 0.06521(16) 0.0569(19) Uani 1 1 d . .
N005 N 0.4205(5) 0.5169(6) -0.10270(14) 0.0276(13) Uani 1 1 d . .
N006 N -0.1541(5) 0.4602(6) 0.39621(14) 0.0358(16) Uani 1 1 d . .
N007 N 0.3778(5) 0.5358(6) 0.10169(15) 0.0325(14) Uani 1 1 d . .
C008 C 0.0855(5) 0.6254(6) 0.46401(16) 0.0237(14) Uani 1 1 d . .
C009 C 0.0125(6) 0.5835(7) 0.40618(15) 0.0296(16) Uani 1 1 d . .
H009 H 0.019287 0.584521 0.382272 0.036 Uiso 1 1 calc R .
C00A C -0.2369(5) 0.5697(7) 0.59311(18) 0.0285(15) Uani 1 1 d . .
H00A H -0.219841 0.612291 0.573556 0.034 Uiso 1 1 calc R .
C00B C 0.0014(6) 0.3950(7) 0.62657(16) 0.0287(16) Uani 1 1 d . .
C00C C -0.0840(5) 0.3590(6) 0.64883(16) 0.0224(14) Uani 1 1 d . .
C00D C -0.3095(6) 0.4167(7) 0.36065(18) 0.0303(16) Uani 1 1 d . .
C00E C 0.1223(6) 0.6246(6) 0.52144(17) 0.0267(15) Uani 1 1 d . .
C00F C 0.5965(5) 0.3641(6) 0.03782(18) 0.0250(14) Uani 1 1 d . .
C00G C 0.6790(6) 0.8485(6) 0.5290(2) 0.0308(15) Uani 1 1 d . .
H00G H 0.606681 0.861187 0.536506 0.037 Uiso 1 1 calc R .
C00H C 0.0913(5) 0.6388(6) 0.42665(18) 0.0260(14) Uani 1 1 d . .
H00H H 0.147403 0.683947 0.417273 0.031 Uiso 1 1 calc R .
C00I C 0.2739(6) 0.7064(7) 0.48565(18) 0.0317(16) Uani 1 1 d . .
C00J C 1.3098(6) 0.1732(7) 0.0201(2) 0.0334(16) Uani 1 1 d . .
H00J H 1.330089 0.177900 0.043761 0.040 Uiso 1 1 calc R .
C00K C -0.2941(5) 0.4322(7) 0.65045(15) 0.0243(15) Uani 1 1 d . .
H00K H -0.312390 0.388590 0.669682 0.029 Uiso 1 1 calc R .
C00L C 0.4971(6) 0.8460(7) 0.21423(17) 0.0318(16) Uani 1 1 d . .
C00M C 0.5325(5) 0.6595(6) 0.13205(16) 0.0239(14) Uani 1 1 d . .
H00M H 0.589553 0.636150 0.117931 0.029 Uiso 1 1 calc R .
C00N C -0.3763(5) 0.5056(5) 0.63516(15) 0.0184(13) Uani 1 1 d . .
O00O O 0.6116(5) 0.8867(9) 0.43825(17) 0.080(3) Uani 1 1 d . U
C00P C 0.3055(6) 0.4960(7) -0.11034(16) 0.0264(15) Uani 1 1 d . .
C00Q C 0.5370(7) 0.4121(8) 0.09392(19) 0.0382(18) Uani 1 1 d . .
H00Q H 0.547663 0.409184 0.117979 0.046 Uiso 1 1 calc R .
C00R C 0.6941(6) 0.8336(7) 0.4928(2) 0.0350(17) Uani 1 1 d D .
C00S C 0.2349(6) 0.5801(6) 0.13811(17) 0.0280(15) Uani 1 1 d . .
C00T C 0.4222(6) 0.6151(6) 0.12685(18) 0.0283(15) Uani 1 1 d . .
C00U C 0.0171(5) 0.5668(6) 0.51399(16) 0.0240(14) Uani 1 1 d . .
C00V C 0.4287(5) 0.4795(6) 0.04389(17) 0.0245(14) Uani 1 1 d . .
H00V H 0.365935 0.520402 0.034729 0.029 Uiso 1 1 calc R .
C00W C -0.0021(6) 0.2556(8) 0.33966(17) 0.0335(17) Uani 1 1 d . .
H00W H 0.068169 0.221512 0.336691 0.040 Uiso 1 1 calc R .
C00X C -0.2129(5) 0.3469(5) 0.34970(15) 0.0183(12) Uani 1 1 d . .
C00Y C -0.0902(7) 0.2241(6) 0.31745(19) 0.0309(16) Uani 1 1 d . .
C00Z C 0.3628(6) 0.7207(6) 0.17638(18) 0.0275(15) Uani 1 1 d . .
H00Z H 0.306222 0.740366 0.191119 0.033 Uiso 1 1 calc R .
C010 C -0.0362(5) 0.5134(6) 0.54179(18) 0.0271(15) Uani 1 1 d . .
H010 H -0.101605 0.469226 0.537696 0.032 Uiso 1 1 calc R .
C011 C -0.3408(6) 0.5629(6) 0.40509(15) 0.0242(14) Uani 1 1 d . .
H011 H -0.313897 0.610269 0.423334 0.029 Uiso 1 1 calc R .
C012 C -0.1833(6) 0.4205(6) 0.63819(18) 0.0308(16) Uani 1 1 d . .
C013 C 0.2664(6) 0.5130(6) 0.10853(17) 0.0285(15) Uani 1 1 d . .
C014 C -0.1203(5) 0.3788(6) 0.37135(15) 0.0189(12) Uani 1 1 d . U
C015 C -0.1556(6) 0.4943(7) 0.60999(15) 0.0280(15) Uani 1 1 d . .
C016 C -0.1219(6) 0.5999(6) 0.1522(2) 0.0365(18) Uani 1 1 d . .
H01H H -0.101549 0.649548 0.133473 0.055 Uiso 1 1 calc GR .
H01I H -0.098235 0.635496 0.173947 0.055 Uiso 1 1 calc GR .
H01J H -0.202563 0.589105 0.151083 0.055 Uiso 1 1 calc GR .
C017 C 0.8635(5) 0.3298(6) -0.00160(17) 0.0260(15) Uani 1 1 d . .
H017 H 0.848684 0.388705 -0.017842 0.031 Uiso 1 1 calc R .
C018 C 0.4567(5) 0.5922(6) -0.12708(18) 0.0242(14) Uani 1 1 d . .
C019 C 0.2284(6) 0.4153(7) -0.0953(2) 0.0391(18) Uani 1 1 d . .
H019 H 0.251297 0.364961 -0.077277 0.047 Uiso 1 1 calc R .
C01A C 0.6157(5) 0.3619(6) -0.02148(17) 0.0242(14) Uani 1 1 d . .
C01B C 0.8782(5) 0.8225(7) 0.54142(19) 0.0298(16) Uani 1 1 d . .
H01B H 0.939012 0.813430 0.557586 0.036 Uiso 1 1 calc R .
C01C C 0.4487(6) 0.4734(6) -0.04245(16) 0.0273(15) Uani 1 1 d . .
H01K H 0.382176 0.513704 -0.038680 0.033 Uiso 1 1 calc R .
C01D C 0.4721(5) 0.7682(6) 0.18253(16) 0.0214(13) Uani 1 1 d . .
C01E C 0.5544(6) 0.7388(6) 0.15865(16) 0.0231(14) Uani 1 1 d . .
H01O H 0.625365 0.773955 0.160942 0.028 Uiso 1 1 calc R .
C01F C 0.3381(5) 0.6466(6) 0.14939(18) 0.0266(15) Uani 1 1 d . .
C01G C -0.0804(6) 0.5238(6) 0.41962(19) 0.0278(15) Uani 1 1 d . .
C01H C 0.9949(6) 0.1992(7) 0.0296(2) 0.0366(18) Uani 1 1 d . .
C01I C 0.1219(6) 0.4176(6) -0.10886(18) 0.0302(15) Uani 1 1 d . .
H01P H 0.069153 0.371145 -0.098337 0.036 Uiso 1 1 calc DR .
C01J C -0.0435(5) 0.4769(7) -0.15292(17) 0.0249(14) Uani 1 1 d . .
C01K C -0.0781(6) 0.1378(6) 0.28486(18) 0.0268(15) Uani 1 1 d . .
C01L C -0.3433(7) 0.5774(7) 0.60694(19) 0.0360(17) Uani 1 1 d . .
H01L H -0.395037 0.631407 0.597449 0.043 Uiso 1 1 calc R .
C01M C 0.1331(7) 0.2658(6) 0.65661(18) 0.0297(15) Uani 1 1 d . .
H01M H 0.206401 0.236489 0.659503 0.036 Uiso 1 1 calc R .
C01N C 0.1121(6) 0.5858(6) 0.5817(2) 0.0298(16) Uani 1 1 d . .
H01N H 0.142796 0.587943 0.604421 0.036 Uiso 1 1 calc R .
C01O C 1.1961(6) 0.1572(7) 0.00814(18) 0.0315(16) Uani 1 1 d . U
C01P C 0.0837(7) 0.1524(6) 0.71154(16) 0.0330(17) Uani 1 1 d . .
C01Q C 0.0041(7) 0.0468(8) 0.7076(2) 0.042(2) Uani 1 1 d . .
H01A H -0.069853 0.068258 0.714534 0.064 Uiso 1 1 calc GR .
H01C H 0.033238 -0.015943 0.722029 0.064 Uiso 1 1 calc GR .
H01D H -0.001040 0.021866 0.683804 0.064 Uiso 1 1 calc GR .
C01R C 1.3925(6) 0.1818(6) -0.00505(19) 0.0291(15) Uani 1 1 d . .
H01R H 1.467675 0.197017 0.001866 0.035 Uiso 1 1 calc R .
C01S C 0.1891(7) 0.4330(7) 0.09287(18) 0.0342(17) Uani 1 1 d . .
H01S H 0.208086 0.387589 0.074061 0.041 Uiso 1 1 calc R .
C01T C -0.4226(5) 0.4248(7) 0.34889(17) 0.0273(15) Uani 1 1 d . .
H01T H -0.450399 0.377634 0.330727 0.033 Uiso 1 1 calc R .
C01U C 0.7783(5) 0.2819(6) 0.01637(19) 0.0255(14) Uani 1 1 d . .
C01V C -0.4964(6) 0.5060(7) 0.36477(19) 0.0316(16) Uani 1 1 d . .
C01W C -0.0036(6) 0.5666(7) 0.47733(18) 0.0294(15) Uani 1 1 d . .
C01X C -0.1955(6) 0.2696(6) 0.32207(18) 0.0292(15) Uani 1 1 d . .
H01X H -0.256020 0.249294 0.306820 0.035 Uiso 1 1 calc R .
C01Y C 0.0537(6) 0.2315(6) 0.67957(18) 0.0269(15) Uani 1 1 d . .
C01Z C -0.1052(7) 0.2154(8) 0.25310(19) 0.0392(19) Uani 1 1 d . .
H01E H -0.169341 0.263851 0.257241 0.059 Uiso 1 1 calc GR .
H01F H -0.122371 0.167122 0.233126 0.059 Uiso 1 1 calc GR .
H01G H -0.040971 0.263722 0.249023 0.059 Uiso 1 1 calc GR .
C020 C 0.3666(5) 0.6305(7) -0.14880(19) 0.0301(16) Uani 1 1 d . .
C021 C 0.6146(5) 0.3529(6) 0.07248(18) 0.0264(14) Uani 1 1 d . .
H021 H 0.674601 0.308935 0.082102 0.032 Uiso 1 1 calc R .
C022 C -0.0626(6) 0.4795(6) 0.1491(2) 0.0291(16) Uani 1 1 d . .
C023 C 0.6512(6) 0.3490(6) -0.05400(16) 0.0236(13) Uani 1 1 d . .
H023 H 0.718544 0.310726 -0.058065 0.028 Uiso 1 1 calc R .
C024 C 0.1677(6) 0.6407(7) 0.55471(18) 0.0323(16) Uani 1 1 d . .
H024 H 0.232243 0.685915 0.559223 0.039 Uiso 1 1 calc R .
C025 C 0.8941(6) 0.8147(7) 0.50619(18) 0.0310(15) Uani 1 1 d . U
H025 H 0.967424 0.806612 0.498999 0.037 Uiso 1 1 calc R .
C026 C 0.5139(5) 0.4257(6) -0.01439(16) 0.0203(13) Uani 1 1 d . .
C027 C -0.0570(6) 0.2807(6) 0.67569(19) 0.0301(15) Uani 1 1 d . .
H027 H -0.111380 0.260569 0.691140 0.036 Uiso 1 1 calc R .
C028 C 0.2853(7) 0.7973(6) 0.4604(2) 0.0384(18) Uani 1 1 d . .
H028 H 0.221866 0.827971 0.448309 0.046 Uiso 1 1 calc R .
C029 C 0.5805(6) 0.3967(6) -0.08194(16) 0.0230(13) Uani 1 1 d . .
H029 H 0.599286 0.385406 -0.104786 0.028 Uiso 1 1 calc R .
C02A C 0.1307(6) 0.5691(7) 0.14982(17) 0.0272(15) Uani 1 1 d . .
H02Q H 0.110583 0.614355 0.168527 0.033 Uiso 1 1 calc R .
C02B C 0.5631(6) 0.6419(7) -0.12924(18) 0.0327(17) Uani 1 1 d . .
H02R H 0.621732 0.623190 -0.113109 0.039 Uiso 1 1 calc R .
C02C C -0.4518(7) 0.5699(7) 0.3923(2) 0.0386(19) Uani 1 1 d . .
H02C H -0.499571 0.621459 0.403011 0.046 Uiso 1 1 calc R .
C02D C -0.2727(6) 0.4857(7) 0.3904(2) 0.0356(18) Uani 1 1 d . .
C02E C 0.3926(6) 0.8381(7) 0.45459(18) 0.0342(17) Uani 1 1 d . .
H02E H 0.403052 0.894893 0.437829 0.041 Uiso 1 1 calc R .
C02F C 0.4502(5) 0.4707(7) 0.07919(15) 0.0227(14) Uani 1 1 d . .
C02G C -0.1423(6) 0.3968(8) 0.1277(2) 0.043(2) Uani 1 1 d . .
H02S H -0.216243 0.398598 0.136744 0.064 Uiso 1 1 calc GR .
H02T H -0.112860 0.318620 0.129157 0.064 Uiso 1 1 calc GR .
H02V H -0.147251 0.421499 0.103879 0.064 Uiso 1 1 calc GR .
C02H C -0.6178(7) 0.5683(9) 0.3122(2) 0.043(2) Uani 1 1 d . .
H02A H -0.592589 0.647874 0.314014 0.064 Uiso 1 1 calc GR .
H02B H -0.692969 0.565927 0.301449 0.064 Uiso 1 1 calc GR .
H02D H -0.567444 0.524742 0.298400 0.064 Uiso 1 1 calc GR .
C02I C 0.0542(5) 0.4936(7) 0.13507(19) 0.0299(16) Uani 1 1 d . .
C02J C -0.1210(6) 0.4062(7) -0.12992(18) 0.0306(15) Uani 1 1 d . U
H02W H -0.082971 0.335798 -0.122339 0.046 Uiso 1 1 calc DGR .
H02X H -0.189840 0.386684 -0.143023 0.046 Uiso 1 1 calc GR .
H02Y H -0.138371 0.452022 -0.110068 0.046 Uiso 1 1 calc GR .
C02K C 0.4832(5) 0.4602(6) -0.07491(16) 0.0214(13) Uani 1 1 d . .
C02L C -0.5460(7) 0.3975(8) 0.6516(2) 0.041(2) Uani 1 1 d . .
H02F H -0.559541 0.367477 0.628459 0.062 Uiso 1 1 calc GR .
H02G H -0.616712 0.404443 0.662477 0.062 Uiso 1 1 calc GR .
H02H H -0.496936 0.345236 0.664779 0.062 Uiso 1 1 calc GR .
C02M C 0.1077(6) 0.3417(7) 0.62973(16) 0.0317(16) Uani 1 1 d . .
H02M H 0.161252 0.357518 0.613617 0.038 Uiso 1 1 calc R .
C02N C 0.8001(7) 0.1900(6) 0.0410(2) 0.0403(20) Uani 1 1 d . .
H02Z H 0.741750 0.158127 0.053138 0.048 Uiso 1 1 calc R .
C02O C 0.4737(6) 0.7056(8) 0.4974(2) 0.0394(19) Uani 1 1 d . .
H02O H 0.537386 0.675327 0.509450 0.047 Uiso 1 1 calc R .
C02P C 0.3865(5) 0.7110(6) -0.17537(16) 0.0242(14) Uani 1 1 d . .
H02 H 0.325862 0.734785 -0.190103 0.029 Uiso 1 1 calc R .
C02Q C 0.9074(6) 0.1508(8) 0.0462(2) 0.0374(18) Uani 1 1 d . .
H0AA H 0.922111 0.089117 0.061468 0.045 Uiso 1 1 calc R .
C02R C 0.9711(6) 0.2885(8) 0.00507(19) 0.0337(18) Uani 1 1 d . .
H1AA H 1.030079 0.320068 -0.006870 0.040 Uiso 1 1 calc R .
C02S C 0.1549(5) 0.5613(7) -0.15205(19) 0.0308(16) Uani 1 1 d . .
H2AA H 0.128731 0.609030 -0.170305 0.037 Uiso 1 1 calc R .
C02T C 0.5019(5) 0.4267(6) 0.02257(16) 0.0231(14) Uani 1 1 d . .
C02U C 0.3650(6) 0.6608(7) 0.50312(18) 0.0315(16) Uani 1 1 d . .
H02U H 0.356586 0.600331 0.518865 0.038 Uiso 1 1 calc R .
C02V C -0.5711(6) 0.5927(8) 0.6274(2) 0.0377(18) Uani 1 1 d . .
H02I H -0.549053 0.672834 0.630632 0.057 Uiso 1 1 calc GR .
H02J H -0.647601 0.582606 0.633998 0.057 Uiso 1 1 calc GR .
H02K H -0.566379 0.571799 0.603407 0.057 Uiso 1 1 calc GR .
C02W C 1.1160(6) 0.1538(8) 0.0363(2) 0.0397(19) Uani 1 1 d . .
C02X C 0.4845(6) 0.7929(8) 0.47415(19) 0.0374(19) Uani 1 1 d D .
C02Y C 1.2536(8) 0.1442(11) -0.0517(2) 0.067(3) Uani 1 1 d . .
H3AA H 1.235886 0.129387 -0.075108 0.080 Uiso 1 1 calc R .
C02Z C 0.0427(7) 0.0999(9) 0.2850(2) 0.044(2) Uani 1 1 d . .
H02L H 0.088837 0.164361 0.278425 0.066 Uiso 1 1 calc GR .
H02N H 0.049737 0.036973 0.268814 0.066 Uiso 1 1 calc GR .
H02P H 0.067318 0.074001 0.307878 0.066 Uiso 1 1 calc GR .
C030 C 0.4923(6) 0.7556(6) -0.18030(17) 0.0272(15) Uani 1 1 d . .
C031 C 0.0081(6) 0.5271(7) 0.57343(19) 0.0304(16) Uani 1 1 d . .
C032 C 1.1654(7) 0.1432(8) -0.0261(2) 0.042(2) Uani 1 1 d . .
H032 H 1.089605 0.133087 -0.033359 0.051 Uiso 1 1 calc R .
C033 C 0.2680(6) 0.5718(7) -0.14015(19) 0.0344(17) Uani 1 1 d . .
C034 C 0.0816(7) 0.4866(7) -0.13873(19) 0.0352(17) Uani 1 1 d . .
C035 C -0.0875(5) 0.5130(7) 0.45468(19) 0.0284(15) Uani 1 1 d . .
H035 H -0.146517 0.471126 0.463662 0.034 Uiso 1 1 calc R .
C036 C -0.0106(5) 0.3371(9) 0.36708(18) 0.039(2) Uani 1 1 d . .
H036 H 0.051652 0.360919 0.381118 0.047 Uiso 1 1 calc R .
C037 C -0.4775(8) 0.5635(8) 0.6863(2) 0.045(2) Uani 1 1 d . .
H03A H -0.427532 0.514177 0.700264 0.067 Uiso 1 1 calc GR .
H03B H -0.549928 0.567028 0.696312 0.067 Uiso 1 1 calc GR .
H03C H -0.445925 0.640637 0.685385 0.067 Uiso 1 1 calc GR .
C038 C -0.6723(6) 0.3957(7) 0.3451(3) 0.044(2) Uani 1 1 d . .
H03D H -0.614846 0.336640 0.344519 0.066 Uiso 1 1 calc GR .
H03E H -0.716757 0.395611 0.323431 0.066 Uiso 1 1 calc GR .
H03F H -0.720456 0.379926 0.363728 0.066 Uiso 1 1 calc GR .
C039 C 0.5120(7) 0.8370(7) -0.21049(19) 0.0364(18) Uani 1 1 d . .
C03A C 0.0632(8) 0.2161(8) 0.74565(18) 0.0396(19) Uani 1 1 d . .
H03G H -0.015638 0.235483 0.746319 0.059 Uiso 1 1 calc GR .
H03H H 0.107621 0.286304 0.747031 0.059 Uiso 1 1 calc GR .
H03I H 0.084864 0.166250 0.764919 0.059 Uiso 1 1 calc GR .
C03B C 0.8067(6) 0.8185(7) 0.4817(2) 0.0345(17) Uani 1 1 d . .
H03J H 0.819908 0.811384 0.458217 0.041 Uiso 1 1 calc R .
C03C C -0.1578(7) 0.0429(7) 0.2868(2) 0.0353(17) Uani 1 1 d . .
H03K H -0.131869 -0.010562 0.304697 0.053 Uiso 1 1 calc GR .
H03L H -0.164112 0.002703 0.264907 0.053 Uiso 1 1 calc GR .
H03M H -0.230610 0.073277 0.292026 0.053 Uiso 1 1 calc GR .
C03D C 0.5807(7) 0.7216(7) -0.15644(19) 0.0349(17) Uani 1 1 d . .
H03U H 0.652750 0.752398 -0.158618 0.042 Uiso 1 1 calc R .
C03E C 0.4848(8) 0.7750(7) 0.2481(2) 0.042(2) Uani 1 1 d . .
H03V H 0.409835 0.742856 0.248144 0.063 Uiso 1 1 calc GR .
H03W H 0.497646 0.825515 0.267787 0.063 Uiso 1 1 calc GR .
H03X H 0.539380 0.712830 0.249257 0.063 Uiso 1 1 calc GR .
C03F C 1.3611(6) 0.1675(8) -0.0400(2) 0.043(2) Uani 1 1 d . .
H03Y H 1.416516 0.174222 -0.056013 0.052 Uiso 1 1 calc R .
C03G C 0.7682(6) 0.8443(7) 0.55239(16) 0.0312(16) Uani 1 1 d . .
H03N H 0.757213 0.855843 0.575824 0.037 Uiso 1 1 calc R .
C03H C -0.6183(6) 0.5116(8) 0.35042(18) 0.0347(18) Uani 1 1 d . .
C03I C -0.4918(6) 0.5141(8) 0.64995(18) 0.0373(19) Uani 1 1 d . .
C03J C 0.4317(8) 0.9485(8) -0.2096(2) 0.050(2) Uani 1 1 d . .
H03Z H 0.353928 0.924039 -0.211812 0.075 Uiso 1 1 calc GR .
H H 0.447233 0.999782 -0.228406 0.075 Uiso 1 1 calc GR .
HA H 0.445459 0.988879 -0.187925 0.075 Uiso 1 1 calc GR .
C03K C -0.0468(7) 0.4253(8) 0.1867(2) 0.042(2) Uani 1 1 d . .
H03 H 0.029818 0.398530 0.190690 0.062 Uiso 1 1 calc GR .
HB H -0.097846 0.360716 0.188712 0.062 Uiso 1 1 calc GR .
HC H -0.062716 0.483668 0.203645 0.062 Uiso 1 1 calc GR .
C03L C 0.6017(5) 0.8419(7) 0.4660(2) 0.0405(19) Uani 1 1 d D U
C03M C -0.0965(7) 0.5992(9) -0.1538(2) 0.049(2) Uani 1 1 d . .
H4AA H -0.175760 0.593306 -0.160482 0.074 Uiso 1 1 calc GR .
HD H -0.059772 0.646808 -0.170315 0.074 Uiso 1 1 calc GR .
HE H -0.087133 0.634095 -0.131196 0.074 Uiso 1 1 calc GR .
C03N C 0.6336(7) 0.8848(9) -0.2097(2) 0.047(2) Uani 1 1 d . .
H5AA H 0.647664 0.931681 -0.189296 0.070 Uiso 1 1 calc GR .
HF H 0.642865 0.931701 -0.229997 0.070 Uiso 1 1 calc GR .
HG H 0.686210 0.820855 -0.209394 0.070 Uiso 1 1 calc GR .
C03O C 0.4830(8) 0.7735(9) -0.2447(2) 0.051(2) Uani 1 1 d . .
H6AA H 0.527072 0.703155 -0.245570 0.077 Uiso 1 1 calc GR .
HH H 0.499978 0.823191 -0.263771 0.077 Uiso 1 1 calc GR .
HI H 0.403888 0.754161 -0.246258 0.077 Uiso 1 1 calc GR .
C03P C 0.0847(7) 0.4245(7) 0.1064(2) 0.0372(18) Uani 1 1 d . .
H7AA H 0.032173 0.371970 0.096495 0.045 Uiso 1 1 calc R .
C03Q C 0.2025(7) 0.1111(7) 0.7121(3) 0.047(2) Uani 1 1 d . .
H03O H 0.216164 0.057372 0.730951 0.071 Uiso 1 1 calc GR .
H03P H 0.252815 0.176596 0.715020 0.071 Uiso 1 1 calc GR .
H03Q H 0.215510 0.072517 0.690545 0.071 Uiso 1 1 calc GR .
C03R C 0.6235(7) 0.8894(8) 0.2166(2) 0.046(2) Uani 1 1 d . .
H8AA H 0.667787 0.839858 0.232236 0.069 Uiso 1 1 calc GR .
HJ H 0.626411 0.968227 0.225151 0.069 Uiso 1 1 calc GR .
HK H 0.653399 0.886619 0.194039 0.069 Uiso 1 1 calc GR .
C03S C -0.6879(7) 0.5864(8) 0.3717(2) 0.044(2) Uani 1 1 d . .
H03R H -0.661443 0.580389 0.395632 0.066 Uiso 1 1 calc GR .
H03S H -0.765486 0.561599 0.369184 0.066 Uiso 1 1 calc GR .
H03T H -0.682151 0.666025 0.364193 0.066 Uiso 1 1 calc GR .
C03T C -0.0402(8) 0.4173(9) -0.1890(2) 0.048(2) Uani 1 1 d . .
H9AA H -0.008211 0.340541 -0.186257 0.072 Uiso 1 1 calc GR .
HL H 0.005503 0.463053 -0.203701 0.072 Uiso 1 1 calc GR .
HM H -0.115736 0.411495 -0.199351 0.072 Uiso 1 1 calc GR .
C03U C 0.4219(7) 0.9600(7) 0.2109(3) 0.047(2) Uani 1 1 d . .
H0BA H 0.426355 0.992289 0.188052 0.070 Uiso 1 1 calc GR .
HN H 0.449169 1.016222 0.227853 0.070 Uiso 1 1 calc GR .
HO H 0.344641 0.940698 0.214785 0.070 Uiso 1 1 calc GR .

loop_
_atom_site_aniso_label
_atom_site_aniso_U_11
_atom_site_aniso_U_22
_atom_site_aniso_U_33
_atom_site_aniso_U_23
_atom_site_aniso_U_13
_atom_site_aniso_U_12
N001 0.021(3) 0.038(4) 0.036(3) 0.009(3) 0.003(2) -0.004(3)
N002 0.016(2) 0.041(4) 0.025(3) 0.000(3) 0.012(2) -0.006(2)
N003 0.038(3) 0.023(3) 0.011(2) 0.006(2) -0.003(2) -0.002(2)
O004 0.036(3) 0.075(5) 0.060(4) 0.043(4) 0.007(3) 0.010(3)
N005 0.022(3) 0.037(4) 0.024(3) 0.000(3) -0.003(2) -0.009(2)
N006 0.040(3) 0.052(4) 0.013(3) -0.016(3) -0.010(2) 0.011(3)
N007 0.026(3) 0.042(4) 0.031(3) -0.004(3) 0.010(2) 0.002(3)
C008 0.017(3) 0.032(4) 0.023(3) -0.002(3) 0.000(2) 0.009(3)
C009 0.042(4) 0.042(4) 0.005(3) -0.001(3) -0.001(3) -0.003(3)
C00A 0.020(3) 0.034(4) 0.031(4) 0.001(3) 0.001(3) -0.008(3)
C00B 0.041(4) 0.033(4) 0.013(3) -0.013(3) 0.001(3) -0.004(3)
C00C 0.028(3) 0.018(3) 0.020(3) 0.009(3) -0.010(2) -0.013(3)
C00D 0.030(3) 0.033(4) 0.029(3) 0.001(3) 0.010(3) 0.007(3)
C00E 0.029(3) 0.021(4) 0.031(4) 0.007(3) 0.005(3) 0.007(3)
C00F 0.012(3) 0.021(3) 0.041(4) 0.003(3) -0.006(3) -0.001(2)
C00G 0.032(4) 0.016(3) 0.045(4) -0.005(3) 0.007(3) -0.002(3)
C00H 0.020(3) 0.026(4) 0.032(4) 0.000(3) 0.001(3) -0.002(3)
C00I 0.024(3) 0.041(5) 0.030(4) 0.011(3) 0.002(3) -0.006(3)
C00J 0.036(4) 0.025(4) 0.039(4) 0.001(3) -0.003(3) 0.010(3)
C00K 0.015(3) 0.047(4) 0.011(3) 0.005(3) 0.001(2) -0.005(3)
C00L 0.028(3) 0.041(5) 0.024(3) -0.002(3) -0.008(3) 0.005(3)
C00M 0.021(3) 0.027(4) 0.023(3) 0.000(3) 0.000(2) -0.006(3)
C00N 0.034(3) 0.008(3) 0.013(3) -0.001(2) 0.000(2) -0.006(2)
O00O 0.038(3) 0.145(8) 0.055(4) 0.063(5) -0.016(3) -0.040(4)
C00P 0.028(3) 0.035(4) 0.017(3) 0.009(3) 0.003(3) 0.012(3)
C00Q 0.045(4) 0.041(5) 0.028(4) 0.006(3) 0.005(3) -0.005(4)
C00R 0.024(3) 0.037(4) 0.044(4) 0.012(4) 0.005(3) -0.011(3)
C00S 0.035(4) 0.020(3) 0.028(3) 0.000(3) -0.007(3) 0.000(3)
C00T 0.032(4) 0.020(4) 0.032(4) -0.006(3) 0.000(3) -0.012(3)
C00U 0.025(3) 0.027(4) 0.020(3) -0.007(3) -0.003(2) -0.003(3)
C00V 0.014(3) 0.032(4) 0.028(3) 0.001(3) 0.005(2) 0.004(3)
C00W 0.032(4) 0.048(5) 0.022(3) 0.011(3) 0.011(3) 0.009(3)
C00X 0.027(3) 0.011(3) 0.017(3) -0.003(2) 0.001(2) 0.010(2)
C00Y 0.049(4) 0.012(3) 0.032(4) 0.007(3) 0.005(3) 0.008(3)
C00Z 0.024(3) 0.020(3) 0.037(4) 0.005(3) -0.012(3) -0.013(3)
C010 0.021(3) 0.027(4) 0.034(4) 0.002(3) 0.009(3) 0.001(3)
C011 0.036(3) 0.029(4) 0.008(3) -0.004(3) -0.004(2) 0.001(3)
C012 0.043(4) 0.014(3) 0.036(4) 0.001(3) 0.004(3) -0.016(3)
C013 0.037(4) 0.023(4) 0.026(3) -0.001(3) 0.006(3) 0.000(3)
C014 0.0191(16) 0.0200(16) 0.0176(16) -0.0001(12) 0.0021(11) 0.0011(12)
C015 0.046(4) 0.030(4) 0.007(3) 0.000(3) -0.011(3) 0.008(3)
C016 0.035(4) 0.014(4) 0.062(5) 0.009(3) 0.012(4) 0.005(3)
C017 0.025(3) 0.023(4) 0.031(3) 0.019(3) 0.011(3) 0.003(3)
C018 0.012(3) 0.020(3) 0.042(4) 0.014(3) 0.011(3) 0.006(2)
C019 0.035(4) 0.031(4) 0.052(5) -0.012(4) 0.007(3) 0.008(3)
C01A 0.028(3) 0.018(3) 0.026(3) -0.001(3) -0.006(3) -0.005(3)
C01B 0.012(3) 0.037(4) 0.040(4) 0.005(3) 0.003(3) 0.006(3)
C01C 0.032(4) 0.026(4) 0.023(3) 0.006(3) -0.004(3) -0.008(3)
C01D 0.014(3) 0.023(3) 0.026(3) 0.002(3) -0.004(2) -0.008(2)
C01E 0.030(3) 0.022(3) 0.017(3) 0.006(3) 0.000(3) -0.006(3)
C01F 0.014(3) 0.026(4) 0.039(4) 0.004(3) -0.006(3) -0.008(3)
C01G 0.031(4) 0.016(3) 0.036(4) -0.005(3) -0.004(3) -0.007(3)
C01H 0.033(4) 0.033(4) 0.043(4) 0.017(4) -0.004(3) 0.015(3)
C01I 0.039(4) 0.016(3) 0.036(4) 0.004(3) 0.008(3) 0.004(3)
C01J 0.013(3) 0.036(4) 0.026(3) -0.005(3) 0.006(2) -0.006(3)
C01K 0.032(3) 0.016(3) 0.034(4) -0.007(3) 0.016(3) -0.002(3)
C01L 0.043(4) 0.033(4) 0.030(4) 0.017(3) -0.007(3) 0.003(3)
C01M 0.041(4) 0.019(4) 0.029(4) 0.000(3) 0.014(3) -0.005(3)
C01N 0.031(3) 0.020(3) 0.040(4) -0.009(3) 0.018(3) 0.001(3)
C01O 0.0316(19) 0.0309(19) 0.0318(19) 0.0026(12) 0.0011(12) -0.0005(12)
C01P 0.067(5) 0.020(4) 0.011(3) 0.006(3) -0.005(3) 0.001(3)
C01Q 0.046(5) 0.045(5) 0.036(4) -0.004(4) 0.001(3) -0.003(4)
C01R 0.025(3) 0.021(4) 0.042(4) -0.008(3) -0.003(3) 0.002(3)
C01S 0.056(5) 0.025(4) 0.022(3) -0.013(3) 0.012(3) -0.003(3)
C01T 0.025(3) 0.035(4) 0.024(3) -0.007(3) 0.009(3) -0.012(3)
C01U 0.020(3) 0.016(3) 0.041(4) 0.003(3) 0.003(3) 0.008(2)
C01V 0.034(4) 0.023(4) 0.038(4) 0.001(3) -0.005(3) 0.005(3)
C01W 0.031(3) 0.026(4) 0.028(3) -0.007(3) -0.015(3) 0.000(3)
C01X 0.034(4) 0.024(4) 0.029(4) -0.008(3) -0.001(3) 0.005(3)
C01Y 0.025(3) 0.027(4) 0.029(4) 0.006(3) 0.003(3) 0.007(3)
C01Z 0.055(5) 0.038(5) 0.026(4) -0.013(3) 0.015(3) 0.014(4)
C020 0.012(3) 0.032(4) 0.046(4) 0.004(3) -0.003(3) 0.007(3)
C021 0.022(3) 0.022(3) 0.034(4) 0.006(3) -0.007(3) -0.011(3)
C022 0.029(4) 0.012(3) 0.047(4) 0.000(3) 0.006(3) -0.011(3)
C023 0.032(3) 0.023(3) 0.017(3) 0.001(3) 0.006(3) 0.005(3)
C024 0.039(4) 0.031(4) 0.027(4) -0.006(3) -0.004(3) 0.003(3)
C025 0.0310(18) 0.0303(19) 0.0317(18) 0.0003(12) 0.0019(12) -0.0020(12)
C026 0.014(3) 0.024(3) 0.024(3) 0.002(3) 0.001(2) -0.014(2)
C027 0.033(4) 0.022(4) 0.035(4) 0.005(3) -0.002(3) 0.000(3)
C028 0.053(5) 0.015(4) 0.046(4) 0.014(3) -0.007(4) -0.008(3)
C029 0.032(3) 0.018(3) 0.019(3) 0.002(3) -0.002(3) -0.007(3)
C02A 0.027(3) 0.033(4) 0.021(3) 0.007(3) 0.001(3) 0.002(3)
C02B 0.027(3) 0.045(5) 0.026(3) -0.006(3) 0.003(3) -0.014(3)
C02C 0.040(4) 0.031(4) 0.047(4) -0.011(4) 0.019(4) 0.001(3)
C02D 0.027(4) 0.030(4) 0.048(4) 0.011(3) -0.019(3) 0.000(3)
C02E 0.047(4) 0.031(4) 0.027(4) 0.020(3) 0.013(3) -0.004(3)
C02F 0.017(3) 0.039(4) 0.012(3) -0.005(3) 0.001(2) -0.004(3)
C02G 0.029(4) 0.053(5) 0.045(4) -0.002(4) -0.012(3) -0.021(4)
C02H 0.034(4) 0.058(6) 0.036(4) 0.022(4) 0.003(3) 0.002(4)
C02I 0.016(3) 0.032(4) 0.042(4) 0.012(3) 0.004(3) -0.003(3)
C02J 0.031(2) 0.030(2) 0.031(2) 0.003(2) 0.0055(19) -0.005(2)
C02K 0.024(3) 0.018(3) 0.021(3) -0.007(3) -0.009(2) -0.002(2)
C02L 0.036(4) 0.048(5) 0.040(4) -0.017(4) -0.003(3) 0.014(4)
C02M 0.038(4) 0.044(5) 0.013(3) -0.002(3) 0.001(3) 0.000(3)
C02N 0.038(4) 0.013(4) 0.069(5) 0.018(4) -0.007(4) -0.012(3)
C02O 0.022(4) 0.039(5) 0.057(5) 0.009(4) -0.008(3) 0.005(3)
C02P 0.027(3) 0.027(4) 0.018(3) -0.004(3) -0.011(2) 0.010(3)
C02Q 0.028(4) 0.043(5) 0.041(4) 0.020(4) -0.006(3) -0.009(3)
C02R 0.021(3) 0.049(5) 0.031(4) 0.017(3) 0.001(3) -0.003(3)
C02S 0.019(3) 0.038(4) 0.036(4) -0.005(3) 0.003(3) 0.011(3)
C02T 0.019(3) 0.024(3) 0.026(3) 0.006(3) 0.003(2) -0.002(3)
C02U 0.029(4) 0.033(4) 0.032(4) 0.004(3) 0.004(3) -0.010(3)
C02V 0.026(4) 0.042(5) 0.046(4) -0.001(4) 0.006(3) 0.004(3)
C02W 0.035(4) 0.043(5) 0.040(4) 0.006(4) -0.006(3) 0.006(4)
C02X 0.031(4) 0.052(5) 0.029(4) 0.008(4) 0.000(3) -0.019(4)
C02Y 0.065(6) 0.099(9) 0.033(4) -0.039(5) -0.024(4) 0.048(6)
C02Z 0.038(4) 0.056(6) 0.039(4) -0.022(4) 0.001(3) 0.012(4)
C030 0.037(4) 0.019(3) 0.026(3) -0.013(3) 0.006(3) 0.001(3)
C031 0.027(3) 0.030(4) 0.036(4) 0.007(3) 0.013(3) 0.006(3)
C032 0.033(4) 0.041(5) 0.051(5) -0.015(4) -0.011(3) 0.007(4)
C033 0.036(4) 0.033(4) 0.033(4) -0.004(3) -0.013(3) -0.006(3)
C034 0.047(4) 0.031(4) 0.028(4) 0.006(3) 0.001(3) -0.005(4)
C035 0.016(3) 0.028(4) 0.040(4) -0.002(3) -0.006(3) -0.004(3)
C036 0.013(3) 0.080(7) 0.023(3) -0.010(4) 0.000(2) 0.008(4)
C037 0.054(5) 0.041(5) 0.040(4) -0.007(4) 0.004(4) 0.019(4)
C038 0.026(4) 0.018(4) 0.089(6) 0.011(4) 0.007(4) 0.003(3)
C039 0.052(5) 0.022(4) 0.033(4) 0.000(3) -0.014(3) -0.017(3)
C03A 0.061(5) 0.035(4) 0.022(4) 0.003(3) 0.000(3) 0.000(4)
C03B 0.025(3) 0.029(4) 0.048(4) 0.012(3) -0.013(3) -0.019(3)
C03C 0.043(4) 0.024(4) 0.040(4) -0.008(3) 0.015(3) -0.006(3)
C03D 0.043(4) 0.024(4) 0.037(4) 0.001(3) -0.002(3) 0.002(3)
C03E 0.059(5) 0.021(4) 0.046(5) -0.011(3) 0.010(4) -0.013(4)
C03F 0.028(4) 0.045(5) 0.056(5) -0.018(4) 0.009(3) 0.018(3)
C03G 0.044(4) 0.038(4) 0.012(3) -0.002(3) 0.006(3) 0.002(3)
C03H 0.034(4) 0.049(5) 0.021(3) 0.001(3) 0.007(3) 0.007(3)
C03I 0.029(4) 0.057(5) 0.027(4) 0.013(4) 0.011(3) -0.009(4)
C03J 0.057(5) 0.042(5) 0.050(5) 0.014(4) 0.001(4) -0.005(4)
C03K 0.034(4) 0.046(5) 0.046(4) 0.019(4) 0.015(3) 0.007(4)
C03L 0.020(3) 0.034(4) 0.068(5) 0.007(4) 0.007(3) -0.011(3)
C03M 0.039(4) 0.052(6) 0.058(5) -0.018(5) 0.008(4) -0.020(4)
C03N 0.044(4) 0.065(6) 0.031(4) 0.007(4) 0.002(3) -0.033(4)
C03O 0.048(5) 0.054(6) 0.049(5) 0.008(4) -0.016(4) 0.009(4)
C03P 0.046(4) 0.027(4) 0.039(4) 0.003(3) 0.007(3) -0.020(3)
C03Q 0.042(5) 0.024(4) 0.074(6) 0.016(4) -0.006(4) -0.003(3)
C03R 0.041(4) 0.046(5) 0.050(5) -0.004(4) -0.016(4) -0.025(4)
C03S 0.032(4) 0.035(5) 0.065(5) -0.005(4) -0.005(4) 0.009(3)
C03T 0.050(5) 0.059(6) 0.034(4) 0.000(4) -0.005(4) 0.006(4)
C03U 0.045(5) 0.025(4) 0.070(6) -0.017(4) -0.005(4) 0.007(3)

loop_
_atom_type_symbol
_atom_type_description
_atom_type_scat_dispersion_real
_atom_type_scat_dispersion_imag
_atom_type_scat_source
C C 0.0181 0.0091 'International Tables Vol C Tables 4.2.6.8 and 6.1.1.4'
H H 0.0000 0.0000 'International Tables Vol C Tables 4.2.6.8 and 6.1.1.4'
N N 0.0311 0.0180 'International Tables Vol C Tables 4.2.6.8 and 6.1.1.4'
O O 0.0492 0.0322 'International Tables Vol C Tables 4.2.6.8 and 6.1.1.4'

loop_
_geom_angle_atom_site_label_1
_geom_angle_atom_site_label_2
_geom_angle_atom_site_label_3
_geom_angle
C00E N001 C008 105.4(6)
C00E N001 C00I 126.4(6)
C00I N001 C008 125.0(6)
C00F N002 C01U 123.7(5)
C01A N002 C00F 110.1(5)
C01A N002 C01U 124.8(5)
C00B N003 C031 128.9(6)
C015 N003 C00B 108.0(5)
C015 N003 C031 123.1(5)
C00P N005 C02K 122.7(6)
C018 N005 C00P 107.6(5)
C018 N005 C02K 129.6(5)
C014 N006 C01G 125.7(6)
C014 N006 C02D 109.9(6)
C01G N006 C02D 123.5(6)
C00T N007 C02F 122.1(6)
C013 N007 C00T 108.2(5)
C013 N007 C02F 128.0(6)
N001 C008 C00H 128.3(6)
C01W C008 N001 111.6(6)
C01W C008 C00H 120.2(6)
C00H C009 C01G 122.5(6)
C01L C00A C015 117.6(7)
N003 C00B C00C 109.3(6)
N003 C00B C02M 131.2(6)
C02M C00B C00C 119.1(7)
C012 C00C C00B 106.7(6)
C027 C00C C00B 119.7(6)
C027 C00C C012 133.6(6)
C01T C00D C00X 133.5(7)
C01T C00D C02D 117.7(6)
C02D C00D C00X 108.7(6)
N001 C00E C00U 109.0(6)
C024 C00E N001 128.0(7)
C024 C00E C00U 122.7(6)
N002 C00F C02T 108.1(6)
C021 C00F N002 129.6(6)
C021 C00F C02T 122.2(6)
C03G C00G C00R 120.9(6)
C009 C00H C008 117.5(6)
N001 C00I C028 116.6(6)
C02U C00I N001 122.2(7)
C02U C00I C028 121.2(7)
C01O C00J C01R 117.7(7)
C00N C00K C012 123.4(6)
C01D C00L C03E 110.2(6)
C01D C00L C03R 111.8(6)
C01D C00L C03U 109.5(6)
C03E C00L C03R 104.4(6)
C03E C00L C03U 114.9(7)
C03R C00L C03U 105.8(7)
C01E C00M C00T 118.5(6)
C00K C00N C01L 117.0(6)
C00K C00N C03I 120.2(6)
C01L C00N C03I 122.6(6)
N005 C00P C019 130.9(6)
N005 C00P C033 107.9(6)
C019 C00P C033 121.1(7)
C02F C00Q C021 119.7(7)
C00G C00R C03B 118.5(7)
C00G C00R C03L 123.5(6)
C03B C00R C03L 117.8(7)
C013 C00S C01F 105.1(6)
C02A C00S C013 120.0(7)
C02A C00S C01F 134.9(7)
C00M C00T N007 129.7(6)
C00M C00T C01F 120.2(6)
C01F C00T N007 110.0(6)
C010 C00U C00E 118.0(6)
C010 C00U C01W 134.0(6)
C01W C00U C00E 107.5(6)
C02T C00V C02F 118.4(6)
C00Y C00W C036 124.0(7)
C014 C00X C00D 106.4(5)
C014 C00X C01X 118.4(6)
C01X C00X C00D 134.9(6)
C00W C00Y C01K 123.7(7)
C00W C00Y C01X 119.2(7)
C01X C00Y C01K 117.1(7)
C01F C00Z C01D 121.6(7)
C031 C010 C00U 118.9(7)
C02D C011 C02C 118.0(6)
C00C C012 C00K 135.8(6)
C00C C012 C015 107.1(6)
C00K C012 C015 116.8(7)
N007 C013 C00S 110.0(6)
N007 C013 C01S 130.1(7)
C01S C013 C00S 119.8(6)
C00X C014 N006 109.8(5)
C00X C014 C036 122.9(6)
C036 C014 N006 127.2(6)
N003 C015 C00A 129.2(6)
N003 C015 C012 108.8(6)
C00A C015 C012 122.0(7)
C02R C017 C01U 118.0(6)
N005 C018 C020 110.9(6)
N005 C018 C02B 128.5(6)
C02B C018 C020 120.1(6)
C01I C019 C00P 115.6(8)
N002 C01A C026 106.5(5)
C023 C01A N002 131.1(6)
C023 C01A C026 122.4(6)
C025 C01B C03G 118.9(6)
C02K C01C C026 119.4(7)
C00Z C01D C00L 119.6(6)
C00Z C01D C01E 117.1(6)
C01E C01D C00L 123.3(6)
C00M C01E C01D 122.1(6)
C00T C01F C00S 106.7(6)
C00Z C01F C00S 133.0(6)
C00Z C01F C00T 120.3(6)
N006 C01G C009 118.4(6)
C035 C01G N006 120.9(6)
C035 C01G C009 119.9(6)
C02Q C01H C02R 118.8(7)
C02Q C01H C02W 120.6(7)
C02R C01H C02W 120.5(7)
C019 C01I C034 125.5(7)
C02J C01J C034 114.8(6)
C02J C01J C03T 109.3(6)
C034 C01J C03T 106.0(6)
C03M C01J C02J 103.7(6)
C03M C01J C034 108.9(6)
C03M C01J C03T 114.3(7)
C01Z C01K C00Y 104.2(5)
C02Z C01K C00Y 107.6(6)
C02Z C01K C01Z 109.2(6)
C03C C01K C00Y 109.5(5)
C03C C01K C01Z 111.7(7)
C03C C01K C02Z 114.1(7)
C00A C01L C00N 122.9(7)
C02M C01M C01Y 122.4(7)
C024 C01N C031 118.6(7)
C00J C01O C02W 113.6(7)
C032 C01O C00J 122.2(7)
C032 C01O C02W 124.2(7)
C01Q C01P C01Y 105.6(6)
C01Q C01P C03A 109.5(7)
C03A C01P C01Y 111.3(6)
C03Q C01P C01Q 109.0(7)
C03Q C01P C01Y 111.7(6)
C03Q C01P C03A 109.6(7)
C03F C01R C00J 120.0(7)
C03P C01S C013 117.4(6)
C00D C01T C01V 120.1(7)
C017 C01U N002 119.2(6)
C017 C01U C02N 121.4(6)
C02N C01U N002 119.4(6)
C01T C01V C03H 117.4(7)
C02C C01V C01T 117.3(7)
C02C C01V C03H 125.3(7)
C008 C01W C00U 106.2(6)
C008 C01W C035 120.2(6)
C035 C01W C00U 133.4(7)
C00Y C01X C00X 120.7(7)
C01M C01Y C01P 122.8(6)
C01M C01Y C027 118.2(6)
C027 C01Y C01P 118.7(6)
C018 C020 C02P 119.5(6)
C018 C020 C033 109.0(6)
C033 C020 C02P 131.5(6)
C00F C021 C00Q 117.1(6)
C016 C022 C03K 107.9(6)
C02G C022 C016 108.8(7)
C02G C022 C03K 106.7(6)
C02I C022 C016 110.9(6)
C02I C022 C02G 114.5(6)
C02I C022 C03K 107.8(6)
C01A C023 C029 117.2(6)
C00E C024 C01N 117.1(7)
C03B C025 C01B 122.7(7)
C01C C026 C01A 118.5(6)
C01C C026 C02T 132.8(6)
C02T C026 C01A 108.7(5)
C00C C027 C01Y 120.2(6)
C02E C028 C00I 118.5(7)
C02K C029 C023 120.2(6)
C00S C02A C02I 121.5(7)
C018 C02B C03D 118.8(7)
C01V C02C C011 124.3(7)
N006 C02D C00D 105.1(7)
C011 C02D N006 132.2(7)
C011 C02D C00D 122.3(6)
C028 C02E C02X 118.9(6)
C00Q C02F N007 118.0(6)
C00Q C02F C00V 123.8(6)
C00V C02F N007 118.0(6)
C02A C02I C022 121.1(7)
C02A C02I C03P 119.3(6)
C03P C02I C022 119.5(6)
C01C C02K N005 118.4(6)
C01C C02K C029 122.3(6)
C029 C02K N005 119.3(5)
C01M C02M C00B 120.0(6)
C02Q C02N C01U 118.4(7)
C02X C02O C02U 119.6(7)
C030 C02P C020 122.3(6)
C02N C02Q C01H 121.8(7)
C017 C02R C01H 121.7(6)
C034 C02S C033 123.9(8)
C00F C02T C026 106.6(6)
C00V C02T C00F 118.8(6)
C00V C02T C026 134.4(6)
C00I C02U C02O 119.4(7)
O004 C02W C01H 116.4(7)
O004 C02W C01O 123.6(7)
C01O C02W C01H 119.9(7)
C02E C02X C03L 116.0(7)
C02O C02X C02E 122.3(6)
C02O C02X C03L 121.5(7)
C03F C02Y C032 117.6(7)
C02P C030 C039 120.9(6)
C02P C030 C03D 117.0(7)
C03D C030 C039 122.1(7)
C010 C031 N003 120.2(7)
C010 C031 C01N 124.1(6)
C01N C031 N003 115.5(6)
C01O C032 C02Y 119.2(7)
C020 C033 C00P 104.3(6)
C02S C033 C00P 116.3(7)
C02S C033 C020 139.3(7)
C01I C034 C01J 120.2(6)
C02S C034 C01I 117.4(7)
C02S C034 C01J 122.3(7)
C01G C035 C01W 119.4(6)
C014 C036 C00W 114.7(6)
C030 C039 C03J 110.9(7)
C030 C039 C03N 112.8(6)
C030 C039 C03O 109.5(6)
C03N C039 C03J 105.8(7)
C03O C039 C03J 107.2(7)
C03O C039 C03N 110.5(7)
C025 C03B C00R 118.5(7)
C030 C03D C02B 121.9(7)
C02Y C03F C01R 123.0(8)
C00G C03G C01B 120.2(6)
C01V C03H C02H 107.4(6)
C038 C03H C01V 114.0(7)
C038 C03H C02H 104.9(7)
C03S C03H C01V 111.8(7)
C03S C03H C02H 107.9(7)
C03S C03H C038 110.4(7)
C00N C03I C02V 111.1(6)
C02L C03I C00N 111.1(7)
C02L C03I C02V 107.4(7)
C02L C03I C037 108.9(6)
C037 C03I C00N 108.5(6)
C037 C03I C02V 109.8(7)
O00O C03L C00R 123.5(6)
O00O C03L C02X 118.1(7)
C00R C03L C02X 118.4(7)
C01S C03P C02I 122.0(7)

loop_
_geom_bond_atom_site_label_1
_geom_bond_atom_site_label_2
_geom_bond_distance
N001 C008 1.416(9)
N001 C00E 1.390(9)
N001 C00I 1.416(9)
N002 C00F 1.423(8)
N002 C01A 1.398(9)
N002 C01U 1.445(8)
N003 C00B 1.384(9)
N003 C015 1.383(9)
N003 C031 1.444(8)
O004 C02W 1.221(9)
N005 C00P 1.395(9)
N005 C018 1.362(9)
N005 C02K 1.425(8)
N006 C014 1.410(8)
N006 C01G 1.420(9)
N006 C02D 1.437(9)
N007 C00T 1.409(9)
N007 C013 1.382(9)
N007 C02F 1.457(8)
C008 C00H 1.455(9)
C008 C01W 1.374(10)
C009 C00H 1.345(10)
C009 C01G 1.417(10)
C00A C015 1.422(10)
C00A C01L 1.396(10)
C00B C00C 1.423(9)
C00B C02M 1.396(10)
C00C C012 1.410(10)
C00C C027 1.393(9)
C00D C00X 1.475(9)
C00D C01T 1.390(10)
C00D C02D 1.441(11)
C00E C00U 1.424(9)
C00E C024 1.375(10)
C00F C021 1.348(10)
C00F C02T 1.426(9)
C00G C00R 1.427(11)
C00G C03G 1.350(10)
C00I C028 1.435(10)
C00I C02U 1.343(10)
C00J C01O 1.409(10)
C00J C01R 1.420(10)
C00K C00N 1.390(9)
C00K C012 1.424(9)
C00L C01D 1.527(9)
C00L C03E 1.551(11)
C00L C03R 1.572(10)
C00L C03U 1.580(11)
C00M C00T 1.403(9)
C00M C01E 1.384(9)
C00N C01L 1.436(9)
C00N C03I 1.512(9)
O00O C03L 1.200(10)
C00P C019 1.444(11)
C00P C033 1.488(10)
C00Q C021 1.438(11)
C00Q C02F 1.327(11)
C00R C03B 1.432(10)
C00R C03L 1.462(11)
C00S C013 1.442(10)
C00S C01F 1.482(9)
C00S C02A 1.342(10)
C00T C01F 1.405(10)
C00U C010 1.413(9)
C00U C01W 1.421(9)
C00V C02F 1.375(9)
C00V C02T 1.368(9)
C00W C00Y 1.359(11)
C00W C036 1.418(11)
C00X C014 1.388(9)
C00X C01X 1.409(9)
C00Y C01K 1.612(9)
C00Y C01X 1.370(10)
C00Z C01D 1.409(8)
C00Z C01F 1.361(10)
C010 C031 1.310(10)
C011 C02C 1.378(10)
C011 C02D 1.342(11)
C012 C015 1.429(10)
C013 C01S 1.406(10)
C014 C036 1.400(9)
C016 C022 1.553(10)
C017 C01U 1.369(9)
C017 C02R 1.368(9)
C018 C020 1.388(9)
C018 C02B 1.388(9)
C019 C01I 1.336(11)
C01A C023 1.353(9)
C01A C026 1.447(9)
C01B C025 1.385(10)
C01B C03G 1.412(9)
C01C C026 1.403(9)
C01C C02K 1.347(9)
C01D C01E 1.418(9)
C01G C035 1.365(10)
C01H C02Q 1.364(11)
C01H C02R 1.409(10)
C01H C02W 1.531(10)
C01I C034 1.455(10)
C01J C02J 1.541(9)
C01J C034 1.551(10)
C01J C03M 1.533(13)
C01J C03T 1.552(10)
C01K C01Z 1.532(11)
C01K C02Z 1.493(10)
C01K C03C 1.443(10)
C01M C01Y 1.383(9)
C01M C02M 1.372(10)
C01N C024 1.410(10)
C01N C031 1.421(10)
C01O C02W 1.480(11)
C01O C032 1.361(11)
C01P C01Q 1.534(11)
C01P C01Y 1.555(9)
C01P C03A 1.535(10)
C01P C03Q 1.481(12)
C01R C03F 1.386(11)
C01S C03P 1.370(11)
C01T C01V 1.436(10)
C01U C02N 1.431(10)
C01V C02C 1.370(11)
C01V C03H 1.515(10)
C01W C035 1.423(9)
C01Y C027 1.425(10)
C020 C02P 1.407(10)
C020 C033 1.402(10)
C022 C02G 1.541(10)
C022 C02I 1.520(9)
C022 C03K 1.581(10)
C023 C029 1.434(9)
C025 C03B 1.361(10)
C026 C02T 1.441(8)
C028 C02E 1.383(11)
C029 C02K 1.400(9)
C02A C02I 1.353(11)
C02B C03D 1.414(11)
C02E C02X 1.387(11)
C02H C03H 1.610(10)
C02I C03P 1.423(11)
C02L C03I 1.483(13)
C02N C02Q 1.350(11)
C02O C02U 1.413(10)
C02O C02X 1.352(11)
C02P C030 1.375(10)
C02S C033 1.394(10)
C02S C034 1.340(11)
C02V C03I 1.534(11)
C02X C03L 1.543(8)
C02Y C032 1.476(13)
C02Y C03F 1.351(13)
C030 C039 1.519(10)
C030 C03D 1.407(10)
C037 C03I 1.512(11)
C038 C03H 1.481(12)
C039 C03J 1.593(13)
C039 C03N 1.537(10)
C039 C03O 1.528(11)
C03H C03S 1.470(11)

loop_
_smtbx_masks_void_nr
_smtbx_masks_void_average_x
_smtbx_masks_void_average_y
_smtbx_masks_void_average_z
_smtbx_masks_void_volume
_smtbx_masks_void_count_electrons
1 -0.093 -0.192 -0.620 1990.9 140.2
2 0.083 0.517 0.620 0.0 0.0
3 0.150 0.767 0.445 0.0 0.0
4 0.233 0.717 0.425 0.0 0.0
5 0.300 0.617 0.540 0.0 0.0
6 0.333 0.733 0.950 0.0 0.0
7 0.383 0.217 0.480 0.0 0.0
8 0.450 0.750 -0.005 0.0 0.0
9 0.467 0.967 0.120 0.0 0.0
10 0.533 0.467 0.880 0.0 0.0
11 0.550 0.250 0.005 0.0 0.0
12 0.617 0.717 0.520 0.0 0.0
13 0.667 0.233 0.050 0.0 0.0
14 0.700 0.117 0.460 0.0 0.0
15 0.767 0.217 0.575 0.0 0.0
16 0.850 0.267 0.555 0.0 0.0
17 0.917 0.017 0.380 0.0 0.0

loop_
_twin_individual_id
_twin_individual_mass_fraction_refined
1 0.7(6)
2 0.3(6)
